data_2204012
loop_
_publ_author_name
'Rodrigues, B. L.'

_publ_section_title
;
 Acetatobis(2,2'-bipyridyl)zinc(II) hexafluorophosphate monohydrate
;
_journal_issue 8
_journal_name_full 'Acta Crystallographica Section E'
_journal_page_first m1169
_journal_page_last m1171
_journal_paper_doi 10.1107/S1600536804017489
_journal_volume 60
_journal_year 2004
_chemical_formula_iupac '[Zn (C2 H3 O2) (C10 H8 N2)2] P F6, H2 O'
_chemical_formula_moiety 'C22 H19 N4 O2 Zn +, P F6 -, H2 O'
_chemical_formula_sum 'C22 H21 F6 N4 O3 P Zn'
_chemical_formula_weight 599.79
_chemical_name_systematic 'acetatobis(2,2'-bipyridil)znic(II) hexafluorphosphate monohydrate'
_space_group_IT_number 2
_symmetry_cell_setting triclinic
_symmetry_space_group_name_Hall '-P 1'
_symmetry_space_group_name_H-M 'P -1'
_atom_sites_solution_hydrogens geom
_atom_sites_solution_primary direct
_atom_sites_solution_secondary difmap
_audit_creation_method 'WinGX routine CIF_UPDATE'
_cell_angle_alpha 77.264(3)
_cell_angle_beta 87.306(3)
_cell_angle_gamma 86.554(3)
_cell_formula_units_Z 2
_cell_length_a 8.4489(4)
_cell_length_b 10.0482(5)
_cell_length_c 14.9191(8)
_cell_measurement_reflns_used 11273
_cell_measurement_temperature 293(2)
_cell_measurement_theta_max 27.103
_cell_measurement_theta_min 0.407
_cell_volume 1232.44(11)
_computing_cell_refinement COLLECT
_computing_data_collection 'COLLECT (Nonius, 1999)'
_computing_data_reduction COLLECT
_computing_molecular_graphics 'ORTEP-3 (Farrugia, 1997)'
_computing_publication_material 'WinGX (Farrugia, 1999)'
_computing_structure_refinement 'SHELXL97 (Sheldrick, 1997)'
_computing_structure_solution 'SHELXS97 (Sheldrick, 1997)'
_diffrn_ambient_temperature 293
_diffrn_detector_area_resol_mean 9
_diffrn_measured_fraction_theta_full 0.996
_diffrn_measured_fraction_theta_max 0.996
_diffrn_measurement_device '95mm CCD camera on \k-goniostat'
_diffrn_measurement_device_type 'Nonius KappaCCD'
_diffrn_measurement_method CCD
_diffrn_radiation_monochromator 'horizonally mounted graphite crystal'
_diffrn_radiation_type MoK\a
_diffrn_radiation_wavelength 0.71073
_diffrn_reflns_av_R_equivalents 0.053
_diffrn_reflns_limit_h_max 10
_diffrn_reflns_limit_h_min -8
_diffrn_reflns_limit_k_max 11
_diffrn_reflns_limit_k_min -11
_diffrn_reflns_limit_l_max 17
_diffrn_reflns_limit_l_min -17
_diffrn_reflns_number 13542
_diffrn_reflns_theta_full 25
_diffrn_reflns_theta_max 25
_diffrn_reflns_theta_min 1.4
_diffrn_standards_number 0
_exptl_absorpt_coefficient_mu 1.139
_exptl_absorpt_correction_type none
_exptl_crystal_colour colorless
_exptl_crystal_density_diffrn 1.616
_exptl_crystal_density_method 'not measured'
_exptl_crystal_description prism
_exptl_crystal_F_000 608
_exptl_crystal_size_max 0.15
_exptl_crystal_size_mid 0.13
_exptl_crystal_size_min 0.09
_refine_diff_density_max 0.553
_refine_diff_density_min -0.495
_refine_ls_extinction_method none
_refine_ls_goodness_of_fit_ref 1.047
_refine_ls_hydrogen_treatment mixed
_refine_ls_matrix_type full
_refine_ls_number_parameters 334
_refine_ls_number_reflns 4308
_refine_ls_number_restraints 0
_refine_ls_restrained_S_all 1.047
_refine_ls_R_factor_gt 0.0519
_refine_ls_shift/su_max 0
_refine_ls_structure_factor_coef Fsqd
_refine_ls_weighting_details 'calc w = 1/[\s^2^(Fo^2^)+(0.0986P)^2^+0.1996P] where P = (Fo^2^+2Fc^2^)/3'
_refine_ls_weighting_scheme calc
_refine_ls_wR_factor_ref 0.1527
_reflns_number_gt 3411
_reflns_number_total 4308
_reflns_threshold_expression I>2\s(I)
_cod_data_source_file cv6342.cif
_cod_data_source_block I
_cod_depositor_comments
;
The following automatic conversions were performed:

'_chemical_melting_point' value 'not measured' was changed to '?' -
the value is undefined or not given.

'_geom_angle_publ_flag' tag
value 'ye' was replaced with 'yes' value.

Automatic conversion script
Id: cif_fix_values 1646 2011-03-28 12:23:43Z adriana 

The following automatic conversions were performed:

'_chemical_melting_point' value 'not measured' was changed to '?' -
the value is undefined or not given.

Automatic conversion script
Id: cif_fix_values 1715 2011-07-08 13:25:40Z adriana 
;
_cod_database_code 2204012
_cod_database_fobs_code 2204012

loop_
_symmetry_equiv_pos_as_xyz
'x, y, z'
'-x, -y, -z'

loop_
_atom_site_label
_atom_site_fract_x
_atom_site_fract_y
_atom_site_fract_z
_atom_site_U_iso_or_equiv
_atom_site_adp_type
_atom_site_calc_flag
_atom_site_refinement_flags
_atom_site_occupancy
_atom_site_type_symbol
O3 -0.2582(6) 0.1279(4) 0.4022(3) 0.1155(16) Uani d . 1 O
H1O3 -0.2574 0.2123 0.3762 0.076 Uiso calc R 1 H
H2O3 -0.3288 0.0933 0.3756 0.076 Uiso calc R 1 H
Zn1 0.02308(5) 0.48059(4) 0.24915(3) 0.04602(19) Uani d . 1 Zn
N2 0.0280(4) 0.6352(3) 0.3257(2) 0.0480(7) Uani d . 1 N
N3 0.0496(4) 0.3315(3) 0.1664(2) 0.0472(7) Uani d . 1 N
O2 -0.2047(3) 0.5592(3) 0.19285(18) 0.0558(7) Uani d . 1 O
N1 0.1706(4) 0.3873(3) 0.3595(2) 0.0465(7) Uani d . 1 N
O1 -0.2020(3) 0.4006(3) 0.31807(19) 0.0593(7) Uani d . 1 O
N4 0.1729(4) 0.5749(3) 0.1380(2) 0.0463(7) Uani d . 1 N
C5 0.1978(4) 0.4652(4) 0.4186(2) 0.0470(9) Uani d . 1 C
C21 -0.2765(5) 0.4814(4) 0.2556(3) 0.0504(9) Uani d . 1 C
C6 0.1214(4) 0.6058(4) 0.3981(2) 0.0471(9) Uani d . 1 C
C15 0.1339(4) 0.3693(4) 0.0873(3) 0.0468(9) Uani d . 1 C
C16 0.2028(4) 0.5060(4) 0.0711(2) 0.0465(9) Uani d . 1 C
C14 0.1543(6) 0.2866(4) 0.0246(3) 0.0590(10) Uani d . 1 C
H14 0.2118 0.3151 -0.0303 0.071 Uiso calc R 1 H
C20 0.2345(5) 0.6992(4) 0.1274(3) 0.0561(10) Uani d . 1 C
H20 0.2141 0.7478 0.1734 0.067 Uiso calc R 1 H
C1 0.2343(5) 0.2598(4) 0.3744(3) 0.0599(10) Uani d . 1 C
H1 0.2155 0.2056 0.3333 0.072 Uiso calc R 1 H
C4 0.2888(5) 0.4162(5) 0.4945(3) 0.0629(11) Uani d . 1 C
H4 0.3056 0.4713 0.5354 0.075 Uiso calc R 1 H
C17 0.2917(5) 0.5593(4) -0.0068(3) 0.0604(11) Uani d . 1 C
H17 0.3095 0.5105 -0.0528 0.073 Uiso calc R 1 H
C11 -0.0176(6) 0.2111(4) 0.1839(3) 0.0606(11) Uani d . 1 C
H11 -0.0777 0.1856 0.2381 0.073 Uiso calc R 1 H
C2 0.3270(6) 0.2057(5) 0.4485(3) 0.0718(13) Uani d . 1 C
H2 0.37 0.1166 0.4572 0.086 Uiso calc R 1 H
C19 0.3251(6) 0.7561(5) 0.0522(3) 0.0661(12) Uani d . 1 C
H19 0.3664 0.8411 0.0475 0.079 Uiso calc R 1 H
C9 -0.0329(6) 0.8563(5) 0.3551(3) 0.0667(12) Uani d . 1 C
H9 -0.0886 0.9405 0.3399 0.08 Uiso calc R 1 H
C12 -0.0014(6) 0.1237(5) 0.1252(3) 0.0695(13) Uani d . 1 C
H12 -0.0501 0.0407 0.1394 0.083 Uiso calc R 1 H
C7 0.1410(6) 0.7011(5) 0.4508(3) 0.0667(12) Uani d . 1 C
H7 0.205 0.6791 0.5016 0.08 Uiso calc R 1 H
C18 0.3543(6) 0.6858(5) -0.0163(3) 0.0699(13) Uani d . 1 C
H18 0.4153 0.7226 -0.0684 0.084 Uiso calc R 1 H
C10 -0.0484(5) 0.7582(4) 0.3047(3) 0.0586(10) Uani d . 1 C
H10 -0.114 0.7781 0.2546 0.07 Uiso calc R 1 H
C22 -0.4547(5) 0.4850(5) 0.2577(4) 0.0800(15) Uani d . 1 C
H22A -0.492 0.4182 0.3096 0.12 Uiso calc R 1 H
H22B -0.4899 0.4649 0.2021 0.12 Uiso calc R 1 H
H22C -0.4962 0.5742 0.2629 0.12 Uiso calc R 1 H
C13 0.0876(6) 0.1601(5) 0.0450(3) 0.0719(13) Uani d . 1 C
H13 0.1029 0.1009 0.005 0.086 Uiso calc R 1 H
C8 0.0656(7) 0.8278(5) 0.4277(4) 0.0746(14) Uani d . 1 C
H8 0.0813 0.8937 0.461 0.09 Uiso calc R 1 H
C3 0.3548(6) 0.2842(6) 0.5089(3) 0.0765(14) Uani d . 1 C
H3 0.4174 0.2497 0.5593 0.092 Uiso calc R 1 H
P1 0.48833(15) 0.98960(12) 0.22912(9) 0.0653(3) Uani d . 1 P
F3 0.4901(8) 1.0101(5) 0.1225(3) 0.159(2) Uani d . 1 F
F5 0.4594(7) 1.1469(3) 0.2179(3) 0.1439(18) Uani d . 1 F
F6 0.4846(7) 0.9753(4) 0.3352(3) 0.1494(19) Uani d . 1 F
F4 0.6660(5) 1.0158(7) 0.2222(5) 0.201(3) Uani d . 1 F
F2 0.5147(9) 0.8324(4) 0.2430(4) 0.178(2) Uani d . 1 F
F1 0.3120(6) 0.9666(7) 0.2319(4) 0.195(3) Uani d . 1 F

loop_
_atom_site_aniso_label
_atom_site_aniso_U_11
_atom_site_aniso_U_22
_atom_site_aniso_U_33
_atom_site_aniso_U_12
_atom_site_aniso_U_13
_atom_site_aniso_U_23
O3 0.155(4) 0.082(3) 0.115(3) -0.015(3) -0.036(3) -0.024(2)
Zn1 0.0471(3) 0.0504(3) 0.0415(3) -0.00399(19) -0.00228(18) -0.01163(19)
N2 0.0512(18) 0.0508(18) 0.0412(17) -0.0024(15) -0.0027(14) -0.0085(13)
N3 0.0505(17) 0.0477(17) 0.0436(17) -0.0046(14) -0.0013(14) -0.0096(13)
O2 0.0533(16) 0.0693(18) 0.0448(15) -0.0071(14) 0.0015(12) -0.0121(13)
N1 0.0442(17) 0.0529(18) 0.0421(17) 0.0003(14) 0.0028(13) -0.0115(14)
O1 0.0561(17) 0.0657(17) 0.0540(17) -0.0076(14) -0.0085(13) -0.0061(14)
N4 0.0476(17) 0.0485(17) 0.0436(17) -0.0056(14) -0.0031(13) -0.0106(13)
C5 0.0398(19) 0.060(2) 0.040(2) -0.0041(17) 0.0031(15) -0.0079(17)
C21 0.047(2) 0.061(2) 0.047(2) -0.0028(18) -0.0023(17) -0.0200(19)
C6 0.047(2) 0.055(2) 0.041(2) -0.0084(17) 0.0050(16) -0.0150(16)
C15 0.046(2) 0.051(2) 0.043(2) 0.0011(17) -0.0080(16) -0.0103(16)
C16 0.045(2) 0.054(2) 0.042(2) -0.0046(17) -0.0076(16) -0.0100(16)
C14 0.076(3) 0.061(2) 0.042(2) -0.009(2) -0.0001(19) -0.0159(18)
C20 0.063(2) 0.055(2) 0.052(2) -0.016(2) -0.0025(19) -0.0136(18)
C1 0.064(3) 0.055(2) 0.056(3) 0.007(2) 0.005(2) -0.0072(19)
C4 0.066(3) 0.079(3) 0.043(2) -0.001(2) -0.0110(19) -0.011(2)
C17 0.071(3) 0.067(3) 0.044(2) -0.012(2) 0.0066(19) -0.0146(19)
C11 0.073(3) 0.052(2) 0.056(2) -0.015(2) 0.004(2) -0.0071(19)
C2 0.076(3) 0.066(3) 0.064(3) 0.016(2) -0.002(2) -0.001(2)
C19 0.072(3) 0.062(3) 0.063(3) -0.022(2) -0.001(2) -0.005(2)
C9 0.083(3) 0.052(2) 0.065(3) 0.002(2) 0.006(2) -0.017(2)
C12 0.089(3) 0.051(2) 0.072(3) -0.019(2) -0.003(3) -0.017(2)
C7 0.079(3) 0.071(3) 0.057(3) -0.009(2) -0.007(2) -0.026(2)
C18 0.080(3) 0.072(3) 0.054(3) -0.022(3) 0.012(2) -0.005(2)
C10 0.065(3) 0.053(2) 0.057(3) 0.006(2) -0.002(2) -0.0118(19)
C22 0.048(3) 0.102(4) 0.085(4) -0.004(3) 0.002(2) -0.012(3)
C13 0.095(4) 0.064(3) 0.065(3) -0.008(3) -0.004(3) -0.030(2)
C8 0.099(4) 0.063(3) 0.071(3) -0.012(3) 0.001(3) -0.034(2)
C3 0.071(3) 0.093(4) 0.055(3) 0.016(3) -0.012(2) 0.003(3)
P1 0.0671(7) 0.0562(7) 0.0733(8) -0.0084(6) -0.0117(6) -0.0125(6)
F3 0.279(7) 0.128(3) 0.082(3) -0.057(4) -0.010(3) -0.033(2)
F5 0.251(6) 0.063(2) 0.109(3) 0.003(3) 0.031(3) -0.0100(19)
F6 0.267(6) 0.103(3) 0.076(2) -0.032(3) -0.011(3) -0.006(2)
F4 0.073(3) 0.272(7) 0.264(7) -0.032(4) -0.006(4) -0.064(6)
F2 0.290(7) 0.066(2) 0.178(5) 0.014(3) -0.013(5) -0.033(3)
F1 0.086(3) 0.235(6) 0.237(6) -0.054(4) -0.023(3) 0.023(5)

loop_
_atom_type_symbol
_atom_type_description
_atom_type_scat_dispersion_real
_atom_type_scat_dispersion_imag
_atom_type_scat_source
C C 0.003 0.002 'International Tables Vol C Tables 4.2.6.8 and 6.1.1.4'
H H 0 0 'International Tables Vol C Tables 4.2.6.8 and 6.1.1.4'
F F 0.017 0.01 'International Tables Vol C Tables 4.2.6.8 and 6.1.1.4'
N N 0.006 0.003 'International Tables Vol C Tables 4.2.6.8 and 6.1.1.4'
O O 0.011 0.006 'International Tables Vol C Tables 4.2.6.8 and 6.1.1.4'
P P 0.102 0.094 'International Tables Vol C Tables 4.2.6.8 and 6.1.1.4'
Zn Zn 0.284 1.43 'International Tables Vol C Tables 4.2.6.8 and 6.1.1.4'

loop_
_geom_angle_atom_site_label_1
_geom_angle_atom_site_label_2
_geom_angle_atom_site_label_3
_geom_angle
_geom_angle_publ_flag
N1 Zn1 O1 95.68(11) yes
N1 Zn1 O2 152.55(12) yes
N1 Zn1 N2 77.38(12) yes
N1 Zn1 N3 100.36(12) yes
N1 Zn1 N4 107.45(12) yes
N2 Zn1 O1 93.42(11) yes
N2 Zn1 O2 92.27(12) yes
N2 Zn1 N3 172.44(12) yes
N2 Zn1 N4 96.52(11) yes
N3 Zn1 O1 93.98(11) yes
N3 Zn1 O2 92.81(12) yes
N3 Zn1 N4 77.18(11) yes
N4 Zn1 O1 156.31(11) yes
N4 Zn1 O2 98.87(11) yes
O1 Zn1 O2 59.19(10) yes
N4 Zn1 C21 127.68(12) ?
N2 Zn1 C21 93.41(12) ?
N1 Zn1 C21 124.84(12) ?
N3 Zn1 C21 93.76(12) ?
O2 Zn1 C21 29.33(11) ?
O1 Zn1 C21 29.86(11) ?
C6 N2 C10 119.2(4) ?
C6 N2 Zn1 115.4(3) ?
C10 N2 Zn1 125.4(3) ?
C11 N3 C15 118.6(3) ?
C11 N3 Zn1 126.0(3) ?
C15 N3 Zn1 115.2(2) ?
C21 O2 Zn1 91.5(2) ?
C1 N1 C5 118.8(3) ?
C1 N1 Zn1 125.7(3) ?
C5 N1 Zn1 115.5(2) ?
C21 O1 Zn1 88.5(2) ?
C16 N4 C20 118.0(3) ?
C16 N4 Zn1 115.9(2) ?
C20 N4 Zn1 126.0(3) ?
N1 C5 C4 121.5(4) ?
N1 C5 C6 115.8(3) ?
C4 C5 C6 122.7(4) ?
O2 C21 O1 120.8(4) ?
O2 C21 C22 119.6(4) ?
O1 C21 C22 119.6(4) ?
O2 C21 Zn1 59.1(2) ?
O1 C21 Zn1 61.7(2) ?
C22 C21 Zn1 178.7(3) ?
N2 C6 C7 120.9(4) ?
N2 C6 C5 115.8(3) ?
C7 C6 C5 123.3(4) ?
N3 C15 C14 121.8(3) ?
N3 C15 C16 115.9(3) ?
C14 C15 C16 122.2(4) ?
N4 C16 C17 121.6(3) ?
N4 C16 C15 115.5(3) ?
C17 C16 C15 122.9(4) ?
C15 C14 C13 118.8(4) ?
N4 C20 C19 122.8(4) ?
N1 C1 C2 122.3(4) ?
C5 C4 C3 119.1(4) ?
C16 C17 C18 119.7(4) ?
N3 C11 C12 122.7(4) ?
C3 C2 C1 119.1(5) ?
C20 C19 C18 119.0(4) ?
C8 C9 C10 118.9(4) ?
C11 C12 C13 119.2(4) ?
C8 C7 C6 119.6(4) ?
C19 C18 C17 118.9(4) ?
N2 C10 C9 122.1(4) ?
C12 C13 C14 118.9(4) ?
C9 C8 C7 119.3(4) ?
C2 C3 C4 119.1(4) ?
F1 P1 F4 177.7(4) ?
F1 P1 F2 86.6(4) ?
F4 P1 F2 94.3(4) ?
F1 P1 F6 90.8(3) ?
F4 P1 F6 91.3(4) ?
F2 P1 F6 89.8(3) ?
F1 P1 F3 89.0(3) ?
F4 P1 F3 88.8(3) ?
F2 P1 F3 92.4(3) ?
F6 P1 F3 177.7(3) ?
F1 P1 F5 92.7(4) ?
F4 P1 F5 86.4(3) ?
F2 P1 F5 178.4(3) ?
F6 P1 F5 88.7(2) ?
F3 P1 F5 89.0(2) ?
H1O3 O3 H2O3 106.6(5) ?
C15 C14 H14 120.6 ?
C13 C14 H14 120.6 ?
N4 C20 H20 118.6 ?
C19 C20 H20 118.6 ?
N1 C1 H1 118.9 ?
C2 C1 H1 118.9 ?
C5 C4 H4 120.4 ?
C3 C4 H4 120.4 ?
C16 C17 H17 120.2 ?
C18 C17 H17 120.2 ?
N3 C11 H11 118.7 ?
C12 C11 H11 118.7 ?
C3 C2 H2 120.4 ?
C1 C2 H2 120.4 ?
C20 C19 H19 120.5 ?
C18 C19 H19 120.5 ?
C8 C9 H9 120.6 ?
C10 C9 H9 120.6 ?
C11 C12 H12 120.4 ?
C13 C12 H12 120.4 ?
C8 C7 H7 120.2 ?
C6 C7 H7 120.2 ?
C19 C18 H18 120.5 ?
C17 C18 H18 120.5 ?
N2 C10 H10 119.0 ?
C9 C10 H10 119.0 ?
C21 C22 H22A 109.5 ?
C21 C22 H22B 109.5 ?
H22A C22 H22B 109.5 ?
C21 C22 H22C 109.5 ?
H22A C22 H22C 109.5 ?
H22B C22 H22C 109.5 ?
C12 C13 H13 120.6 ?
C14 C13 H13 120.6 ?
C9 C8 H8 120.4 ?
C7 C8 H8 120.4 ?
C2 C3 H3 120.4 ?
C4 C3 H3 120.4 ?

loop_
_geom_bond_atom_site_label_1
_geom_bond_atom_site_label_2
_geom_bond_distance
_geom_bond_publ_flag
Zn1 O1 2.226(3) yes
Zn1 O2 2.170(3) yes
Zn1 N1 2.125(3) yes
Zn1 N2 2.124(3) yes
Zn1 N3 2.136(3) yes
Zn1 N4 2.122(3) yes
Zn1 C21 2.528(4) ?
N2 C6 1.337(5) ?
N2 C10 1.339(5) ?
N3 C11 1.336(5) ?
N3 C15 1.342(5) ?
O2 C21 1.239(5) ?
N1 C1 1.335(5) ?
N1 C5 1.337(5) ?
O1 C21 1.259(5) ?
N4 C16 1.342(5) ?
N4 C20 1.356(5) ?
C5 C4 1.380(5) ?
C5 C6 1.492(6) ?
C21 C22 1.503(6) ?
C6 C7 1.389(6) ?
C15 C14 1.381(6) ?
C15 C16 1.490(5) ?
C16 C17 1.376(5) ?
C14 C13 1.388(6) ?
C20 C19 1.364(6) ?
C1 C2 1.377(6) ?
C4 C3 1.383(7) ?
C17 C18 1.381(6) ?
C11 C12 1.367(6) ?
C2 C3 1.358(7) ?
C19 C18 1.371(7) ?
C9 C8 1.366(7) ?
C9 C10 1.381(6) ?
C12 C13 1.374(7) ?
C7 C8 1.369(7) ?
P1 F1 1.518(4) ?
P1 F4 1.535(5) ?
P1 F2 1.551(4) ?
P1 F6 1.556(4) ?
P1 F3 1.558(4) ?
P1 F5 1.558(4) ?
O3 H1O3 0.851(4) ?
O3 H2O3 0.861(4) ?
C14 H14 0.9300 ?
C20 H20 0.9300 ?
C1 H1 0.9300 ?
C4 H4 0.9300 ?
C17 H17 0.9300 ?
C11 H11 0.9300 ?
C2 H2 0.9300 ?
C19 H19 0.9300 ?
C9 H9 0.9300 ?
C7 H7 0.9300 ?
C18 H18 0.9300 ?
C10 H10 0.9300 ?
C22 H22A 0.9600 ?
C22 H22B 0.9600 ?
C22 H22C 0.9600 ?
C13 H13 0.9300 ?
C8 H8 0.9300 ?
C3 H3 0.9300 ?
